data_2222549
loop_
_publ_author_name
'Tahir, M. Nawaz'
'Acar, Nurcan'
'Yilmaz, Hamza'
'Tariq, Riaz H.'

_publ_section_title
;
 Dimethyl (1-hydroxy-1,2-diphenylethyl)phosphonate
;
_journal_coeditor_code AT2852
_journal_issue 8
_journal_name_full 'Acta Crystallographica Section E'
_journal_page_first o2051
_journal_paper_doi 10.1107/S1600536809029808
_journal_volume 65
_journal_year 2009
_chemical_formula_iupac 'C16 H19 O4 P'
_chemical_formula_moiety 'C16 H19 O4 P'
_chemical_formula_sum 'C16 H19 O4 P'
_chemical_formula_weight 306.28
_chemical_name_systematic
;
Dimethyl (1-hydroxy-1,2-diphenylethyl)phosphonate
;
_space_group_IT_number 14
_symmetry_cell_setting monoclinic
_symmetry_space_group_name_Hall '-P 2ybc'
_symmetry_space_group_name_H-M 'P 1 21/c 1'
_atom_sites_solution_hydrogens geom
_atom_sites_solution_primary direct
_atom_sites_solution_secondary difmap
_audit_creation_method SHELXL-97
_cell_angle_alpha 90
_cell_angle_beta 119.397(3)
_cell_angle_gamma 90
_cell_formula_units_Z 4
_cell_length_a 8.4767(5)
_cell_length_b 15.8978(10)
_cell_length_c 13.3888(7)
_cell_measurement_reflns_used 3861
_cell_measurement_temperature 296(2)
_cell_measurement_theta_max 28.26
_cell_measurement_theta_min 2.75
_cell_volume 1571.97(17)
_computing_cell_refinement 'SAINT (Bruker, 2007)'
_computing_data_collection 'APEX2 (Bruker, 2007)'
_computing_data_reduction 'SAINT (Bruker, 2007)'
_computing_molecular_graphics 'ORTEP-3 for Windows (Farrugia, 1997) and PLATON (Spek, 2009)'
_computing_publication_material 'WinGX (Farrugia, 1999) and PLATON (Spek, 2009)'
_computing_structure_refinement 'SHELXL97 (Sheldrick, 2008)'
_computing_structure_solution 'SHELXS97 (Sheldrick, 2008)'
_diffrn_ambient_temperature 296(2)
_diffrn_detector_area_resol_mean 7.40
_diffrn_measured_fraction_theta_full 0.995
_diffrn_measured_fraction_theta_max 0.995
_diffrn_measurement_device_type 'Bruker Kappa APEXII CCD'
_diffrn_measurement_method \w
_diffrn_radiation_monochromator graphite
_diffrn_radiation_source 'fine-focus sealed tube'
_diffrn_radiation_type MoK\a
_diffrn_radiation_wavelength 0.71073
_diffrn_reflns_av_R_equivalents 0.0429
_diffrn_reflns_av_sigmaI/netI 0.0506
_diffrn_reflns_limit_h_max 10
_diffrn_reflns_limit_h_min -11
_diffrn_reflns_limit_k_max 21
_diffrn_reflns_limit_k_min -21
_diffrn_reflns_limit_l_max 17
_diffrn_reflns_limit_l_min -17
_diffrn_reflns_number 16757
_diffrn_reflns_theta_full 28.26
_diffrn_reflns_theta_max 28.26
_diffrn_reflns_theta_min 2.75
_diffrn_standards_number 0
_exptl_absorpt_coefficient_mu 0.187
_exptl_absorpt_correction_T_max 0.974
_exptl_absorpt_correction_T_min 0.963
_exptl_absorpt_correction_type multi-scan
_exptl_absorpt_process_details '(SADABS; Bruker, 2005)'
_exptl_crystal_colour Colourless
_exptl_crystal_density_diffrn 1.294
_exptl_crystal_density_method 'not measured'
_exptl_crystal_description prismatic
_exptl_crystal_F_000 648
_exptl_crystal_size_max 0.25
_exptl_crystal_size_mid 0.18
_exptl_crystal_size_min 0.15
_refine_diff_density_max 0.269
_refine_diff_density_min -0.275
_refine_ls_goodness_of_fit_ref 1.011
_refine_ls_hydrogen_treatment mixed
_refine_ls_matrix_type full
_refine_ls_number_parameters 195
_refine_ls_number_reflns 3861
_refine_ls_number_restraints 0
_refine_ls_restrained_S_all 1.011
_refine_ls_R_factor_all 0.1023
_refine_ls_R_factor_gt 0.0473
_refine_ls_shift/su_max 0.000
_refine_ls_shift/su_mean 0.000
_refine_ls_structure_factor_coef Fsqd
_refine_ls_weighting_details 'calc w=1/[\s^2^(Fo^2^)+(0.0517P)^2^+0.2804P] where P=(Fo^2^+2Fc^2^)/3'
_refine_ls_weighting_scheme calc
_refine_ls_wR_factor_gt 0.1043
_refine_ls_wR_factor_ref 0.1256
_reflns_number_gt 2183
_reflns_number_total 3861
_reflns_threshold_expression I>2\s(I)
_cod_data_source_file at2852.cif
_cod_data_source_block I
_cod_original_sg_symbol_H-M 'P 21/c'
_cod_database_code 2222549

loop_
_symmetry_equiv_pos_site_id
_symmetry_equiv_pos_as_xyz
1 x,y,z
2 -x,1/2+y,1/2-z
3 -x,-y,-z
4 x,1/2-y,1/2+z

loop_
_atom_site_aniso_label
_atom_site_aniso_U_11
_atom_site_aniso_U_22
_atom_site_aniso_U_33
_atom_site_aniso_U_12
_atom_site_aniso_U_13
_atom_site_aniso_U_23
P1 0.0404(3) 0.0400(3) 0.0461(3) 0.0007(2) 0.0169(2) -0.0084(3)
O1 0.0601(9) 0.0362(8) 0.0526(9) -0.0011(7) 0.0373(8) -0.0051(7)
O2 0.0475(8) 0.0454(9) 0.0735(10) -0.0043(7) 0.0221(8) -0.0213(8)
O3 0.0412(8) 0.0905(13) 0.0680(10) -0.0029(8) 0.0282(8) -0.0230(9)
O4 0.0837(12) 0.0515(11) 0.0533(10) 0.0049(8) 0.0027(9) 0.0020(8)
C1 0.0361(10) 0.0373(11) 0.0383(11) 0.0022(8) 0.0134(9) -0.0029(9)
C2 0.0604(13) 0.0521(14) 0.0467(12) 0.0047(10) 0.0268(11) -0.0044(11)
C3 0.0687(16) 0.0608(17) 0.0498(14) 0.0114(12) 0.0203(12) -0.0182(13)
C4 0.0593(14) 0.0453(15) 0.0803(19) -0.0029(11) 0.0185(14) -0.0198(14)
C5 0.0632(15) 0.0430(14) 0.0912(19) -0.0100(11) 0.0380(15) -0.0106(14)
C6 0.0529(12) 0.0425(13) 0.0643(14) -0.0049(10) 0.0334(11) -0.0079(11)
C7 0.0403(10) 0.0355(11) 0.0379(10) -0.0005(8) 0.0211(9) -0.0020(9)
C8 0.0472(12) 0.0397(12) 0.0494(12) -0.0004(9) 0.0261(10) 0.0038(10)
C9 0.0516(12) 0.0355(12) 0.0430(12) 0.0005(9) 0.0181(10) 0.0072(10)
C10 0.0815(18) 0.0677(17) 0.0464(14) 0.0126(14) 0.0223(13) 0.0061(13)
C11 0.108(2) 0.074(2) 0.0480(16) 0.0089(18) 0.0023(17) -0.0025(15)
C12 0.0672(18) 0.0561(18) 0.084(2) -0.0079(14) -0.0073(16) 0.0017(16)
C13 0.0484(14) 0.0614(18) 0.096(2) 0.0007(12) 0.0179(14) 0.0064(16)
C14 0.0518(13) 0.0459(14) 0.0631(15) 0.0036(10) 0.0215(12) 0.0023(12)
C15 0.0484(14) 0.101(2) 0.093(2) -0.0057(14) 0.0377(14) -0.0070(17)
C16 0.121(3) 0.102(3) 0.0607(18) 0.000(2) 0.0312(19) 0.0099(18)

loop_
_atom_site_type_symbol
_atom_site_label
_atom_site_fract_x
_atom_site_fract_y
_atom_site_fract_z
_atom_site_U_iso_or_equiv
_atom_site_thermal_displace_type
_atom_site_calc_flag
_atom_site_refinement_flags
_atom_site_occupancy
P P1 1.16204(7) 0.38185(3) 0.45831(5) 0.0440(2) Uani . . 1.000
O O1 0.83863(19) 0.37902(9) 0.43056(13) 0.0455(5) Uani . . 1.000
O O2 1.20677(18) 0.46360(9) 0.51545(14) 0.0587(5) Uani . . 1.000
O O3 1.25054(19) 0.36505(11) 0.38159(14) 0.0660(6) Uani . . 1.000
O O4 1.2208(2) 0.30558(10) 0.54132(14) 0.0762(6) Uani . . 1.000
C C1 0.8814(2) 0.27486(12) 0.31946(16) 0.0393(6) Uani . . 1.000
C C2 0.9200(3) 0.24523(14) 0.23689(18) 0.0528(8) Uani . . 1.000
C C3 0.8833(3) 0.16197(17) 0.2000(2) 0.0636(9) Uani . . 1.000
C C4 0.8104(3) 0.10853(16) 0.2456(2) 0.0684(9) Uani . . 1.000
C C5 0.7733(3) 0.13707(15) 0.3286(2) 0.0658(9) Uani . . 1.000
C C6 0.8080(3) 0.21952(13) 0.3647(2) 0.0512(8) Uani . . 1.000
C C7 0.9192(2) 0.36591(12) 0.36066(16) 0.0371(6) Uani . . 1.000
C C8 0.8505(3) 0.43043(13) 0.26211(17) 0.0444(7) Uani . . 1.000
C C9 0.6550(3) 0.41928(13) 0.17226(18) 0.0456(7) Uani . . 1.000
C C10 0.6074(4) 0.38734(16) 0.0652(2) 0.0691(9) Uani . . 1.000
C C11 0.4283(5) 0.37485(19) -0.0165(2) 0.0922(11) Uani . . 1.000
C C12 0.2939(4) 0.39384(18) 0.0079(3) 0.0883(11) Uani . . 1.000
C C13 0.3378(3) 0.42615(17) 0.1120(3) 0.0762(10) Uani . . 1.000
C C14 0.5166(3) 0.43991(14) 0.1941(2) 0.0565(8) Uani . . 1.000
C C15 1.4435(3) 0.36510(19) 0.4291(3) 0.0795(11) Uani . . 1.000
C C16 1.3067(5) 0.3068(2) 0.6594(3) 0.1003(15) Uani . . 1.000
H H1 0.844(3) 0.4272(14) 0.4467(19) 0.0546 Uiso . . 1.000
H H2 0.97088 0.28115 0.20561 0.0634 Uiso . . 1.000
H H3 0.90891 0.14285 0.14384 0.0763 Uiso . . 1.000
H H4 0.78583 0.05302 0.22077 0.0821 Uiso . . 1.000
H H5 0.72445 0.10061 0.36055 0.0789 Uiso . . 1.000
H H6 0.78141 0.23814 0.42066 0.0615 Uiso . . 1.000
H H8A 0.86629 0.48651 0.29419 0.0533 Uiso . . 1.000
H H8B 0.92463 0.42629 0.22556 0.0533 Uiso . . 1.000
H H10 0.69787 0.37396 0.04765 0.0829 Uiso . . 1.000
H H11 0.39936 0.35349 -0.08820 0.1106 Uiso . . 1.000
H H12 0.17327 0.38469 -0.04633 0.1061 Uiso . . 1.000
H H13 0.24629 0.43934 0.12862 0.0914 Uiso . . 1.000
H H14 0.54368 0.46321 0.26443 0.0678 Uiso . . 1.000
H H15A 1.48869 0.42133 0.45095 0.1196 Uiso . . 1.000
H H15B 1.47329 0.34472 0.37294 0.1196 Uiso . . 1.000
H H15C 1.49759 0.32926 0.49535 0.1196 Uiso . . 1.000
H H16A 1.42483 0.28223 0.68969 0.1505 Uiso . . 1.000
H H16B 1.23695 0.27518 0.68516 0.1505 Uiso . . 1.000
H H16C 1.31802 0.36388 0.68549 0.1505 Uiso . . 1.000

loop_
_atom_type_symbol
_atom_type_description
_atom_type_scat_dispersion_real
_atom_type_scat_dispersion_imag
_atom_type_scat_source
P P 0.1023 0.0942 'International Tables Vol C Tables 4.2.6.8 and 6.1.1.4'
O O 0.0106 0.0060 'International Tables Vol C Tables 4.2.6.8 and 6.1.1.4'
H H 0.0000 0.0000 'International Tables Vol C Tables 4.2.6.8 and 6.1.1.4'
C C 0.0033 0.0016 'International Tables Vol C Tables 4.2.6.8 and 6.1.1.4'

loop_
_geom_angle_atom_site_label_1
_geom_angle_atom_site_label_2
_geom_angle_atom_site_label_3
_geom_angle_site_symmetry_1
_geom_angle_site_symmetry_2
_geom_angle_site_symmetry_3
_geom_angle
_geom_angle_publ_flag
O2 P1 O3 . . . 114.27(10) no
O2 P1 O4 . . . 114.23(9) no
O2 P1 C7 . . . 114.08(10) no
O3 P1 O4 . . . 104.36(10) no
O3 P1 C7 . . . 103.91(9) no
O4 P1 C7 . . . 104.81(10) no
P1 O3 C15 . . . 121.25(18) no
P1 O4 C16 . . . 127.83(17) no
C7 O1 H1 . . . 109.9(19) no
C2 C1 C6 . . . 118.02(19) no
C6 C1 C7 . . . 120.45(18) no
C2 C1 C7 . . . 121.52(18) no
C1 C2 C3 . . . 120.6(2) no
C2 C3 C4 . . . 120.4(2) no
C3 C4 C5 . . . 119.5(2) no
C4 C5 C6 . . . 120.3(2) no
C1 C6 C5 . . . 121.2(2) no
P1 C7 C1 . . . 110.58(13) no
P1 C7 C8 . . . 109.76(15) no
O1 C7 C1 . . . 107.11(15) no
O1 C7 C8 . . . 111.40(17) no
C1 C7 C8 . . . 113.43(16) no
P1 C7 O1 . . . 104.15(13) no
C7 C8 C9 . . . 114.24(19) no
C8 C9 C10 . . . 121.2(3) no
C10 C9 C14 . . . 117.5(2) no
C8 C9 C14 . . . 121.3(2) no
C9 C10 C11 . . . 121.5(3) no
C10 C11 C12 . . . 120.0(3) no
C11 C12 C13 . . . 119.4(3) no
C12 C13 C14 . . . 121.2(3) no
C9 C14 C13 . . . 120.5(2) no
C1 C2 H2 . . . 120.00 no
C3 C2 H2 . . . 120.00 no
C2 C3 H3 . . . 120.00 no
C4 C3 H3 . . . 120.00 no
C3 C4 H4 . . . 120.00 no
C5 C4 H4 . . . 120.00 no
C4 C5 H5 . . . 120.00 no
C6 C5 H5 . . . 120.00 no
C1 C6 H6 . . . 119.00 no
C5 C6 H6 . . . 119.00 no
C7 C8 H8A . . . 109.00 no
C7 C8 H8B . . . 109.00 no
C9 C8 H8A . . . 109.00 no
C9 C8 H8B . . . 109.00 no
H8A C8 H8B . . . 108.00 no
C9 C10 H10 . . . 119.00 no
C11 C10 H10 . . . 119.00 no
C10 C11 H11 . . . 120.00 no
C12 C11 H11 . . . 120.00 no
C11 C12 H12 . . . 120.00 no
C13 C12 H12 . . . 120.00 no
C12 C13 H13 . . . 119.00 no
C14 C13 H13 . . . 119.00 no
C9 C14 H14 . . . 120.00 no
C13 C14 H14 . . . 120.00 no
O3 C15 H15A . . . 109.00 no
O3 C15 H15B . . . 109.00 no
O3 C15 H15C . . . 109.00 no
H15A C15 H15B . . . 110.00 no
H15A C15 H15C . . . 109.00 no
H15B C15 H15C . . . 109.00 no
O4 C16 H16A . . . 109.00 no
O4 C16 H16B . . . 109.00 no
O4 C16 H16C . . . 109.00 no
H16A C16 H16B . . . 110.00 no
H16A C16 H16C . . . 109.00 no
H16B C16 H16C . . . 109.00 no

loop_
_geom_bond_atom_site_label_1
_geom_bond_atom_site_label_2
_geom_bond_site_symmetry_1
_geom_bond_site_symmetry_2
_geom_bond_distance
_geom_bond_publ_flag
P1 O2 . . 1.4606(16) no
P1 O3 . . 1.5639(19) no
P1 O4 . . 1.5524(17) no
P1 C7 . . 1.835(2) no
O1 C7 . . 1.419(3) no
O3 C15 . . 1.435(4) no
O4 C16 . . 1.378(4) no
O1 H1 . . 0.79(2) no
C1 C6 . . 1.378(3) no
C1 C7 . . 1.526(3) no
C1 C2 . . 1.381(3) no
C2 C3 . . 1.394(3) no
C3 C4 . . 1.359(4) no
C4 C5 . . 1.372(4) no
C5 C6 . . 1.378(3) no
C7 C8 . . 1.542(3) no
C8 C9 . . 1.506(3) no
C9 C14 . . 1.381(4) no
C9 C10 . . 1.381(3) no
C10 C11 . . 1.382(5) no
C11 C12 . . 1.364(6) no
C12 C13 . . 1.355(5) no
C13 C14 . . 1.385(4) no
C2 H2 . . 0.9300 no
C3 H3 . . 0.9300 no
C4 H4 . . 0.9300 no
C5 H5 . . 0.9300 no
C6 H6 . . 0.9300 no
C8 H8A . . 0.9700 no
C8 H8B . . 0.9700 no
C10 H10 . . 0.9300 no
C11 H11 . . 0.9300 no
C12 H12 . . 0.9300 no
C13 H13 . . 0.9300 no
C14 H14 . . 0.9300 no
C15 H15A . . 0.9600 no
C15 H15B . . 0.9600 no
C15 H15C . . 0.9600 no
C16 H16A . . 0.9600 no
C16 H16B . . 0.9600 no
C16 H16C . . 0.9600 no

loop_
_geom_contact_atom_site_label_1
_geom_contact_atom_site_label_2
_geom_contact_distance
_geom_contact_site_symmetry_1
_geom_contact_site_symmetry_2
_geom_contact_publ_flag
O1 O2 3.059(2) . . no
O1 O4 3.056(3) . . no
O1 C14 3.151(3) . . no
O1 C15 3.347(4) . 1_455 no
O1 O2 2.684(2) . 3_766 no
O2 O1 2.684(2) . 3_766 no
O2 O1 3.059(2) . . no
O3 C2 3.147(3) . . no
O4 C6 3.404(3) . . no
O4 C12 3.303(3) . 4_655 no
O4 O1 3.056(3) . . no
O1 H6 2.2800 . . no
O1 H14 2.7400 . . no
O1 H15B 2.8500 . 1_455 no
O1 H3 2.6400 . 4_555 no
O2 H1 2.80(3) . . no
O2 H1 1.92(2) . 3_766 no
O2 H16C 2.5500 . . no
O2 H14 2.9000 . 3_766 no
O3 H8B 2.7000 . . no
O3 H2 2.7300 . . no
O4 H15C 2.7300 . . no
C1 C10 3.524(3) . . no
C2 O3 3.147(3) . . no
C2 C9 3.398(3) . . no
C2 C10 3.381(4) . . no
C5 C16 3.574(5) . 4_454 no
C6 O4 3.404(3) . . no
C9 C2 3.398(3) . . no
C10 C2 3.381(4) . . no
C10 C1 3.524(3) . . no
C12 O4 3.303(3) . 4_454 no
C14 O1 3.151(3) . . no
C15 O1 3.347(4) . 1_655 no
C16 C5 3.574(5) . 4_655 no
C2 H10 3.0800 . . no
C2 H8B 2.8800 . . no
C3 H15C 3.0700 . 4_454 no
C4 H12 2.9700 . 4_655 no
C5 H12 2.9700 . 4_655 no
C5 H16A 2.9000 . 4_454 no
C6 H16A 2.9300 . 4_454 no
C8 H2 2.8300 . . no
C13 H5 2.8800 . 2_655 no
C14 H15B 3.0000 . 1_455 no
H1 O2 2.80(3) . . no
H1 H8A 2.3400 . . no
H1 H14 2.5800 . . no
H1 O2 1.92(2) . 3_766 no
H2 O3 2.7300 . . no
H2 C8 2.8300 . . no
H2 H8B 2.3800 . . no
H2 H16B 2.5600 . 4_554 no
H3 O1 2.6400 . 4_554 no
H5 C13 2.8800 . 2_645 no
H5 H13 2.5700 . 2_645 no
H6 O1 2.2800 . . no
H8A H1 2.3400 . . no
H8A H14 2.5900 . . no
H8B O3 2.7000 . . no
H8B C2 2.8800 . . no
H8B H2 2.3800 . . no
H8B H10 2.3600 . . no
H10 C2 3.0800 . . no
H10 H8B 2.3600 . . no
H12 C4 2.9700 . 4_454 no
H12 C5 2.9700 . 4_454 no
H13 H5 2.5700 . 2_655 no
H14 O1 2.7400 . . no
H14 H1 2.5800 . . no
H14 H8A 2.5900 . . no
H14 O2 2.9000 . 3_766 no
H15B O1 2.8500 . 1_655 no
H15B C14 3.0000 . 1_655 no
H15C O4 2.7300 . . no
H15C C3 3.0700 . 4_655 no
H16A C5 2.9000 . 4_655 no
H16A C6 2.9300 . 4_655 no
H16B H2 2.5600 . 4_555 no
H16C O2 2.5500 . . no

loop_
_geom_hbond_atom_site_label_D
_geom_hbond_atom_site_label_H
_geom_hbond_atom_site_label_A
_geom_hbond_site_symmetry_A
_geom_hbond_distance_DH
_geom_hbond_distance_HA
_geom_hbond_distance_DA
_geom_hbond_angle_DHA
_geom_hbond_publ_flag
O1 H1 O2 3_766 0.79(2) 1.92(2) 2.684(2) 164(3) yes
C6 H6 O1 . 0.93 2.28 2.655(3) 103.00 yes
C16 H16C O2 . 0.96 2.55 3.007(4) 110.00 yes
C12 H12 CgA 4_454 0.93 2.86 3.755(4) 163.00 yes

loop_
_geom_torsion_atom_site_label_1
_geom_torsion_atom_site_label_2
_geom_torsion_atom_site_label_3
_geom_torsion_atom_site_label_4
_geom_torsion_site_symmetry_1
_geom_torsion_site_symmetry_2
_geom_torsion_site_symmetry_3
_geom_torsion_site_symmetry_4
_geom_torsion
_geom_torsion_publ_flag
O2 P1 O3 C15 . . . . 59.8(2) no
O4 P1 O3 C15 . . . . -65.7(2) no
C7 P1 O3 C15 . . . . -175.28(19) no
O2 P1 O4 C16 . . . . 0.5(3) no
O3 P1 O4 C16 . . . . 126.0(3) no
C7 P1 O4 C16 . . . . -125.1(3) no
O2 P1 C7 O1 . . . . -56.34(15) no
O2 P1 C7 C1 . . . . -171.09(13) no
O2 P1 C7 C8 . . . . 63.03(17) no
O3 P1 C7 O1 . . . . 178.59(12) no
O3 P1 C7 C1 . . . . 63.84(15) no
O3 P1 C7 C8 . . . . -62.04(16) no
O4 P1 C7 O1 . . . . 69.34(14) no
O4 P1 C7 C1 . . . . -45.42(15) no
O4 P1 C7 C8 . . . . -171.30(14) no
C6 C1 C2 C3 . . . . 0.8(3) no
C7 C1 C2 C3 . . . . -179.6(2) no
C2 C1 C6 C5 . . . . -0.2(3) no
C7 C1 C6 C5 . . . . -179.9(2) no
C2 C1 C7 P1 . . . . -76.2(2) no
C2 C1 C7 O1 . . . . 170.90(19) no
C2 C1 C7 C8 . . . . 47.6(3) no
C6 C1 C7 P1 . . . . 103.4(2) no
C6 C1 C7 O1 . . . . -9.5(3) no
C6 C1 C7 C8 . . . . -132.8(2) no
C1 C2 C3 C4 . . . . -0.6(4) no
C2 C3 C4 C5 . . . . -0.1(4) no
C3 C4 C5 C6 . . . . 0.6(4) no
C4 C5 C6 C1 . . . . -0.5(4) no
P1 C7 C8 C9 . . . . 176.07(16) no
O1 C7 C8 C9 . . . . -69.1(2) no
C1 C7 C8 C9 . . . . 51.8(3) no
C7 C8 C9 C10 . . . . -106.8(2) no
C7 C8 C9 C14 . . . . 72.6(3) no
C8 C9 C10 C11 . . . . 178.2(2) no
C14 C9 C10 C11 . . . . -1.2(4) no
C8 C9 C14 C13 . . . . -177.5(2) no
C10 C9 C14 C13 . . . . 2.0(3) no
C9 C10 C11 C12 . . . . -0.3(4) no
C10 C11 C12 C13 . . . . 1.0(4) no
C11 C12 C13 C14 . . . . -0.2(4) no
C12 C13 C14 C9 . . . . -1.3(4) no
